data_9008996
loop_
_publ_author_name
'Wyckoff, R. W. G.'

_publ_section_title
;
 Second edition. Interscience Publishers, New York, New York
;
_journal_name_full 'Crystal Structures'
_journal_page_first 85
_journal_page_last 237
_journal_volume 1
_journal_year 1963
_chemical_formula_structural B8Cl8
_chemical_formula_sum 'B Cl'
_space_group_IT_number 19
_symmetry_space_group_name_Hall 'P 2ac 2ab'
_symmetry_space_group_name_H-M 'P 21 21 21'
_cell_angle_alpha 90
_cell_angle_beta 90
_cell_angle_gamma 90
_cell_length_a 13.64
_cell_length_b 7.85
_cell_length_c 12.91
_cell_formula_units_Z 32
_cell_volume 1382.325
_database_code_amcsd 0011674
_exptl_crystal_density_diffrn 1.778
_cod_original_formula_sum 'Cl B'
_cod_database_code 9008996
_amcsd_formula_title B8Cl8

loop_
_space_group_symop_operation_xyz
x,y,z
-x,1/2+y,1/2-z
1/2+x,1/2-y,-z
1/2-x,-y,1/2+z

loop_
_atom_site_label
_atom_site_fract_x
_atom_site_fract_y
_atom_site_fract_z
Cl1 0.29700 0.31000 0.12900
Cl2 0.49100 0.64100 0.22800
Cl3 0.99000 0.87800 0.23900
Cl4 0.77600 0.58400 0.13800
Cl5 0.05600 0.13900 0.02300
Cl6 0.23400 0.81900 0.12000
Cl7 0.53100 0.92100 0.01700
Cl8 0.74700 0.10000 0.12800
B1 0.34600 0.47500 0.06400
B2 0.43500 0.62500 0.10800
B3 0.93300 0.86600 0.11800
B4 0.83500 0.73500 0.07500
B5 0.96200 -0.00100 0.00100
B6 0.32400 0.70300 0.05800
B7 0.95600 0.73900 0.00800
B8 0.82700 0.96200 0.06900

loop_
_cod_related_entry_id
_cod_related_entry_database
_cod_related_entry_code
1 AMCSD 0011674
